data_4085648
loop_
_publ_author_name
'Schr\"oder, Fabian G.'
'Sundermeyer, J\"org'

_publ_section_title
;
 Fluorenylidene-Functionalized Lithium Phosphonium Di- and Triylides
;
_journal_coden_ASTM ORGND7
_journal_issue 6
_journal_name_full Organometallics
_journal_page_first 1017
_journal_page_last 1020
_journal_paper_doi 10.1021/om501325h
_journal_volume 34
_journal_year 2015
_chemical_formula_moiety 'C16 H18 P, C H Cl3, Br'
_chemical_formula_sum 'C17 H19 Br Cl3 P'
_chemical_formula_weight 440.55
_chemical_name_common 'compound 1'
_space_group_IT_number 60
_symmetry_cell_setting orthorhombic
_symmetry_space_group_name_Hall '-P 2ac 2b'
_symmetry_space_group_name_H-M 'P b n a'
_atom_sites_solution_hydrogens geom
_atom_sites_solution_primary direct
_atom_sites_solution_secondary difmap
_audit_creation_method SHELXL-97
_cell_angle_alpha 90.00
_cell_angle_beta 90.00
_cell_angle_gamma 90.00
_cell_formula_units_Z 8
_cell_length_a 12.8898(4)
_cell_length_b 13.7001(4)
_cell_length_c 21.7692(7)
_cell_measurement_reflns_used 15511
_cell_measurement_temperature 100(2)
_cell_measurement_theta_max 27.34
_cell_measurement_theta_min 4.73
_cell_volume 3844.3(2)
_computing_cell_refinement 'STOE X-AREA'
_computing_data_collection 'STOE X-AREA'
_computing_data_reduction 'STOE X-RED'
_computing_molecular_graphics 'Diamond 3.0 (Brandenburg, 2004)'
_computing_publication_material 'WinGX publication routines (Farrugia, 1999)'
_computing_structure_refinement 'SHELXL-97 (Sheldrick, 2008)'
_computing_structure_solution 'SIR97 (Ciacovazzo, 1999)'
_diffrn_ambient_temperature 100(2)
_diffrn_detector_area_resol_mean 6.67
_diffrn_measured_fraction_theta_full 0.993
_diffrn_measured_fraction_theta_max 0.992
_diffrn_measurement_device_type 'STOE IPDS 2T'
_diffrn_measurement_method 'rotation method'
_diffrn_radiation_monochromator graphite
_diffrn_radiation_source 'fine-focus sealed tube'
_diffrn_radiation_type MoK\a
_diffrn_radiation_wavelength 0.71069
_diffrn_reflns_av_R_equivalents 0.0491
_diffrn_reflns_av_sigmaI/netI 0.0301
_diffrn_reflns_limit_h_max 16
_diffrn_reflns_limit_h_min -16
_diffrn_reflns_limit_k_max 17
_diffrn_reflns_limit_k_min -17
_diffrn_reflns_limit_l_max 27
_diffrn_reflns_limit_l_min -27
_diffrn_reflns_number 27095
_diffrn_reflns_theta_full 25.00
_diffrn_reflns_theta_max 26.72
_diffrn_reflns_theta_min 4.73
_exptl_absorpt_coefficient_mu 2.633
_exptl_absorpt_correction_T_max 0.763
_exptl_absorpt_correction_T_min 0.6691
_exptl_absorpt_correction_type multi-scan
_exptl_absorpt_process_details
;
[c.f. r.h. blessing, acta cryst. (1995), a51, 33-38]
;
_exptl_crystal_colour yellow
_exptl_crystal_density_diffrn 1.522
_exptl_crystal_density_method 'not measured'
_exptl_crystal_description needle
_exptl_crystal_F_000 1776
_exptl_crystal_size_max 0.27
_exptl_crystal_size_mid 0.09
_exptl_crystal_size_min 0.06
_refine_diff_density_max 0.592
_refine_diff_density_min -0.677
_refine_diff_density_rms 0.059
_refine_ls_extinction_method none
_refine_ls_goodness_of_fit_ref 1.095
_refine_ls_hydrogen_treatment constr
_refine_ls_matrix_type full
_refine_ls_number_parameters 202
_refine_ls_number_reflns 4045
_refine_ls_number_restraints 0
_refine_ls_restrained_S_all 1.095
_refine_ls_R_factor_all 0.0450
_refine_ls_R_factor_gt 0.0329
_refine_ls_shift/su_max 0.001
_refine_ls_shift/su_mean 0.000
_refine_ls_structure_factor_coef Fsqd
_refine_ls_weighting_details 'calc w=1/[\s^2^(Fo^2^)+(0.0350P)^2^+0.1952P] where P=(Fo^2^+2Fc^2^)/3'
_refine_ls_weighting_scheme calc
_refine_ls_wR_factor_gt 0.0646
_refine_ls_wR_factor_ref 0.0680
_reflns_number_gt 3450
_reflns_number_total 4045
_reflns_threshold_expression >2\s(I)
_cod_duplicate_entry 4085587
_cod_data_source_file om501325h_si_002.cif
_cod_data_source_block cpd1
_cod_database_code 4085648

loop_
_symmetry_equiv_pos_as_xyz
'x, y, z'
'-x+1/2, -y, z+1/2'
'x, -y+1/2, -z'
'-x+1/2, y+1/2, -z+1/2'
'-x, -y, -z'
'x-1/2, y, -z-1/2'
'-x, y-1/2, z'
'x-1/2, -y-1/2, z-1/2'

loop_
_atom_site_label
_atom_site_type_symbol
_atom_site_fract_x
_atom_site_fract_y
_atom_site_fract_z
_atom_site_U_iso_or_equiv
_atom_site_adp_type
_atom_site_occupancy
_atom_site_symmetry_multiplicity
_atom_site_calc_flag
_atom_site_refinement_flags
_atom_site_disorder_assembly
_atom_site_disorder_group
C1 C 0.90141(16) 0.19950(16) 0.12733(9) 0.0188(4) Uani 1 1 d . . .
H1 H 0.8745 0.2671 0.1341 0.023 Uiso 1 1 calc R . .
C2 C 0.86347(17) 0.16013(15) 0.06597(9) 0.0197(4) Uani 1 1 d . . .
C3 C 0.94880(17) 0.13532(15) 0.02931(9) 0.0199(4) Uani 1 1 d . . .
C4 C 1.04454(17) 0.16054(15) 0.06202(10) 0.0204(4) Uani 1 1 d . . .
C5 C 1.01813(16) 0.20138(16) 0.11911(9) 0.0197(4) Uani 1 1 d . . .
C6 C 0.76343(18) 0.14671(17) 0.04483(10) 0.0242(5) Uani 1 1 d . . .
H6 H 0.7056 0.1639 0.0696 0.029 Uiso 1 1 calc R . .
C7 C 0.74917(19) 0.10719(17) -0.01382(10) 0.0285(5) Uani 1 1 d . . .
H7 H 0.6808 0.0965 -0.0288 0.034 Uiso 1 1 calc R . .
C8 C 0.83357(19) 0.08335(16) -0.05047(10) 0.0270(5) Uani 1 1 d . . .
H8 H 0.8224 0.0571 -0.0903 0.032 Uiso 1 1 calc R . .
C9 C 0.93394(19) 0.09746(16) -0.02950(9) 0.0240(5) Uani 1 1 d . . .
H9 H 0.9916 0.0816 -0.0548 0.029 Uiso 1 1 calc R . .
C10 C 1.09396(18) 0.23998(17) 0.15741(10) 0.0256(5) Uani 1 1 d . . .
H10 H 1.0760 0.2695 0.1954 0.031 Uiso 1 1 calc R . .
C11 C 1.19738(19) 0.23416(18) 0.13842(11) 0.0316(5) Uani 1 1 d . . .
H11 H 1.2505 0.2606 0.1637 0.038 Uiso 1 1 calc R . .
C12 C 1.22309(18) 0.19035(19) 0.08330(12) 0.0326(6) Uani 1 1 d . . .
H12 H 1.2940 0.1851 0.0719 0.039 Uiso 1 1 calc R . .
C13 C 1.14745(19) 0.15388(17) 0.04420(11) 0.0276(5) Uani 1 1 d . . .
H13 H 1.1658 0.1250 0.0060 0.033 Uiso 1 1 calc R . .
C14 C 0.87666(18) -0.00522(16) 0.16857(10) 0.0243(5) Uani 1 1 d . . .
H14A H 0.8446 -0.0471 0.1997 0.036 Uiso 1 1 calc R . .
H14B H 0.9509 -0.0200 0.1658 0.036 Uiso 1 1 calc R . .
H14C H 0.8438 -0.0172 0.1287 0.036 Uiso 1 1 calc R . .
C15 C 0.72633(17) 0.14360(17) 0.20483(10) 0.0245(5) Uani 1 1 d . . .
H15A H 0.7034 0.1040 0.2398 0.037 Uiso 1 1 calc R . .
H15B H 0.6848 0.1272 0.1686 0.037 Uiso 1 1 calc R . .
H15C H 0.7175 0.2129 0.2146 0.037 Uiso 1 1 calc R . .
C16 C 0.9313(2) 0.14119(17) 0.25830(10) 0.0267(5) Uani 1 1 d . . .
H16A H 0.9323 0.2114 0.2670 0.040 Uiso 1 1 calc R . .
H16B H 1.0025 0.1176 0.2532 0.040 Uiso 1 1 calc R . .
H16C H 0.8983 0.1066 0.2925 0.040 Uiso 1 1 calc R . .
C17 C 0.99840(19) 0.3961(2) 0.37015(11) 0.0369(6) Uani 1 1 d . . .
H17 H 0.9445 0.3920 0.3372 0.044 Uiso 1 1 calc R . .
P1 P 0.85972(4) 0.11940(4) 0.18945(2) 0.01890(12) Uani 1 1 d . . .
Br1 Br 0.856108(17) 0.404586(16) 0.233059(9) 0.02370(7) Uani 1 1 d . . .
Cl1 Cl 0.98822(6) 0.29184(8) 0.41766(4) 0.0691(3) Uani 1 1 d . . .
Cl2 Cl 1.12156(4) 0.39856(4) 0.33576(2) 0.02916(13) Uani 1 1 d . . .
Cl3 Cl 0.97833(7) 0.50401(8) 0.41280(3) 0.0658(3) Uani 1 1 d . . .

loop_
_atom_site_aniso_label
_atom_site_aniso_U_11
_atom_site_aniso_U_22
_atom_site_aniso_U_33
_atom_site_aniso_U_23
_atom_site_aniso_U_13
_atom_site_aniso_U_12
C1 0.0206(10) 0.0172(10) 0.0186(9) 0.0012(8) -0.0011(8) 0.0010(8)
C2 0.0249(11) 0.0154(10) 0.0189(9) 0.0023(8) -0.0007(8) -0.0010(9)
C3 0.0244(11) 0.0148(10) 0.0204(10) 0.0026(8) 0.0009(8) 0.0004(9)
C4 0.0223(10) 0.0157(10) 0.0231(10) 0.0044(8) 0.0009(8) -0.0003(8)
C5 0.0211(10) 0.0163(10) 0.0216(10) 0.0043(8) -0.0008(8) -0.0011(8)
C6 0.0235(11) 0.0262(12) 0.0230(10) 0.0043(9) -0.0013(9) -0.0008(9)
C7 0.0317(12) 0.0271(13) 0.0267(11) 0.0052(10) -0.0103(9) -0.0050(10)
C8 0.0409(14) 0.0201(11) 0.0201(10) 0.0021(9) -0.0052(9) -0.0010(10)
C9 0.0342(12) 0.0176(10) 0.0201(10) 0.0022(9) 0.0032(8) 0.0012(10)
C10 0.0300(12) 0.0208(11) 0.0259(10) 0.0049(9) -0.0055(9) -0.0062(9)
C11 0.0261(12) 0.0301(13) 0.0386(13) 0.0095(11) -0.0098(10) -0.0077(10)
C12 0.0184(11) 0.0335(14) 0.0459(14) 0.0093(11) 0.0014(10) -0.0029(10)
C13 0.0273(12) 0.0234(12) 0.0320(11) 0.0048(10) 0.0051(10) -0.0005(10)
C14 0.0285(12) 0.0197(11) 0.0248(10) 0.0015(8) 0.0034(9) 0.0018(9)
C15 0.0246(11) 0.0235(11) 0.0254(10) 0.0016(9) 0.0052(9) 0.0031(9)
C16 0.0338(13) 0.0254(12) 0.0207(11) 0.0029(9) -0.0016(9) 0.0009(10)
C17 0.0270(12) 0.0563(18) 0.0276(12) 0.0040(12) -0.0037(10) 0.0023(12)
P1 0.0215(3) 0.0174(3) 0.0178(2) 0.00121(19) 0.0008(2) 0.0013(2)
Br1 0.02400(11) 0.02415(12) 0.02296(11) -0.00384(8) -0.00206(8) 0.00278(9)
Cl1 0.0391(4) 0.0960(7) 0.0723(5) 0.0457(5) -0.0089(4) -0.0266(4)
Cl2 0.0266(3) 0.0343(3) 0.0266(3) 0.0025(2) -0.0008(2) 0.0036(2)
Cl3 0.0622(5) 0.0949(7) 0.0402(4) -0.0208(4) -0.0025(4) 0.0395(5)

loop_
_atom_type_symbol
_atom_type_description
_atom_type_scat_dispersion_real
_atom_type_scat_dispersion_imag
_atom_type_scat_source
C C 0.0033 0.0016 'International Tables Vol C Tables 4.2.6.8 and 6.1.1.4'
H H 0.0000 0.0000 'International Tables Vol C Tables 4.2.6.8 and 6.1.1.4'
P P 0.1023 0.0942 'International Tables Vol C Tables 4.2.6.8 and 6.1.1.4'
Br Br -0.2901 2.4595 'International Tables Vol C Tables 4.2.6.8 and 6.1.1.4'
Cl Cl 0.1484 0.1585 'International Tables Vol C Tables 4.2.6.8 and 6.1.1.4'

loop_
_geom_angle_atom_site_label_1
_geom_angle_atom_site_label_2
_geom_angle_atom_site_label_3
_geom_angle
_geom_angle_site_symmetry_1
_geom_angle_site_symmetry_3
C5 C1 C2 102.80(17) . .
C5 C1 P1 113.00(14) . .
C2 C1 P1 110.08(14) . .
C5 C1 H1 110.2 . .
C2 C1 H1 110.2 . .
P1 C1 H1 110.2 . .
C6 C2 C3 120.71(19) . .
C6 C2 C1 129.78(19) . .
C3 C2 C1 109.51(18) . .
C9 C3 C2 120.4(2) . .
C9 C3 C4 130.5(2) . .
C2 C3 C4 109.08(18) . .
C13 C4 C5 120.4(2) . .
C13 C4 C3 130.9(2) . .
C5 C4 C3 108.64(19) . .
C10 C5 C4 120.8(2) . .
C10 C5 C1 129.3(2) . .
C4 C5 C1 109.78(18) . .
C2 C6 C7 118.6(2) . .
C2 C6 H6 120.7 . .
C7 C6 H6 120.7 . .
C8 C7 C6 120.8(2) . .
C8 C7 H7 119.6 . .
C6 C7 H7 119.6 . .
C9 C8 C7 120.6(2) . .
C9 C8 H8 119.7 . .
C7 C8 H8 119.7 . .
C8 C9 C3 118.9(2) . .
C8 C9 H9 120.6 . .
C3 C9 H9 120.6 . .
C5 C10 C11 118.1(2) . .
C5 C10 H10 120.9 . .
C11 C10 H10 120.9 . .
C12 C11 C10 120.7(2) . .
C12 C11 H11 119.7 . .
C10 C11 H11 119.7 . .
C11 C12 C13 121.4(2) . .
C11 C12 H12 119.3 . .
C13 C12 H12 119.3 . .
C4 C13 C12 118.5(2) . .
C4 C13 H13 120.7 . .
C12 C13 H13 120.7 . .
P1 C14 H14A 109.5 . .
P1 C14 H14B 109.5 . .
H14A C14 H14B 109.5 . .
P1 C14 H14C 109.5 . .
H14A C14 H14C 109.5 . .
H14B C14 H14C 109.5 . .
P1 C15 H15A 109.5 . .
P1 C15 H15B 109.5 . .
H15A C15 H15B 109.5 . .
P1 C15 H15C 109.5 . .
H15A C15 H15C 109.5 . .
H15B C15 H15C 109.5 . .
P1 C16 H16A 109.5 . .
P1 C16 H16B 109.5 . .
H16A C16 H16B 109.5 . .
P1 C16 H16C 109.5 . .
H16A C16 H16C 109.5 . .
H16B C16 H16C 109.5 . .
Cl2 C17 Cl3 109.92(16) . .
Cl2 C17 Cl1 109.40(15) . .
Cl3 C17 Cl1 110.99(14) . .
Cl2 C17 H17 108.8 . .
Cl3 C17 H17 108.8 . .
Cl1 C17 H17 108.8 . .
C14 P1 C15 110.16(11) . .
C14 P1 C16 108.14(11) . .
C15 P1 C16 108.02(11) . .
C14 P1 C1 110.60(10) . .
C15 P1 C1 108.17(10) . .
C16 P1 C1 111.72(10) . .

loop_
_geom_bond_atom_site_label_1
_geom_bond_atom_site_label_2
_geom_bond_distance
_geom_bond_site_symmetry_2
C1 C5 1.515(3) .
C1 C2 1.521(3) .
C1 P1 1.823(2) .
C1 H1 1.0000 .
C2 C6 1.382(3) .
C2 C3 1.401(3) .
C3 C9 1.395(3) .
C3 C4 1.466(3) .
C4 C13 1.385(3) .
C4 C5 1.405(3) .
C5 C10 1.389(3) .
C6 C7 1.399(3) .
C6 H6 0.9500 .
C7 C8 1.388(3) .
C7 H7 0.9500 .
C8 C9 1.385(3) .
C8 H8 0.9500 .
C9 H9 0.9500 .
C10 C11 1.398(3) .
C10 H10 0.9500 .
C11 C12 1.382(4) .
C11 H11 0.9500 .
C12 C13 1.387(3) .
C12 H12 0.9500 .
C13 H13 0.9500 .
C14 P1 1.780(2) .
C14 H14A 0.9800 .
C14 H14B 0.9800 .
C14 H14C 0.9800 .
C15 P1 1.783(2) .
C15 H15A 0.9800 .
C15 H15B 0.9800 .
C15 H15C 0.9800 .
C16 P1 1.785(2) .
C16 H16A 0.9800 .
C16 H16B 0.9800 .
C16 H16C 0.9800 .
C17 Cl2 1.756(3) .
C17 Cl3 1.765(3) .
C17 Cl1 1.768(3) .
C17 H17 1.0000 .

loop_
_geom_torsion_atom_site_label_1
_geom_torsion_atom_site_label_2
_geom_torsion_atom_site_label_3
_geom_torsion_atom_site_label_4
_geom_torsion
_geom_torsion_site_symmetry_1
_geom_torsion_site_symmetry_2
_geom_torsion_site_symmetry_3
_geom_torsion_site_symmetry_4
C5 C1 C2 C6 -176.4(2) . . . .
P1 C1 C2 C6 63.0(3) . . . .
C5 C1 C2 C3 4.2(2) . . . .
P1 C1 C2 C3 -116.39(16) . . . .
C6 C2 C3 C9 0.6(3) . . . .
C1 C2 C3 C9 -179.92(19) . . . .
C6 C2 C3 C4 177.9(2) . . . .
C1 C2 C3 C4 -2.7(2) . . . .
C9 C3 C4 C13 -0.2(4) . . . .
C2 C3 C4 C13 -177.1(2) . . . .
C9 C3 C4 C5 176.7(2) . . . .
C2 C3 C4 C5 -0.2(2) . . . .
C13 C4 C5 C10 3.1(3) . . . .
C3 C4 C5 C10 -174.21(19) . . . .
C13 C4 C5 C1 -179.75(19) . . . .
C3 C4 C5 C1 3.0(2) . . . .
C2 C1 C5 C10 172.5(2) . . . .
P1 C1 C5 C10 -68.9(3) . . . .
C2 C1 C5 C4 -4.4(2) . . . .
P1 C1 C5 C4 114.25(17) . . . .
C3 C2 C6 C7 0.4(3) . . . .
C1 C2 C6 C7 -178.9(2) . . . .
C2 C6 C7 C8 -1.0(3) . . . .
C6 C7 C8 C9 0.5(3) . . . .
C7 C8 C9 C3 0.5(3) . . . .
C2 C3 C9 C8 -1.1(3) . . . .
C4 C3 C9 C8 -177.7(2) . . . .
C4 C5 C10 C11 -2.0(3) . . . .
C1 C5 C10 C11 -178.6(2) . . . .
C5 C10 C11 C12 -0.6(3) . . . .
C10 C11 C12 C13 2.2(4) . . . .
C5 C4 C13 C12 -1.4(3) . . . .
C3 C4 C13 C12 175.2(2) . . . .
C11 C12 C13 C4 -1.2(4) . . . .
C5 C1 P1 C14 -71.52(17) . . . .
C2 C1 P1 C14 42.76(17) . . . .
C5 C1 P1 C15 167.76(15) . . . .
C2 C1 P1 C15 -77.96(17) . . . .
C5 C1 P1 C16 48.99(18) . . . .
C2 C1 P1 C16 163.28(15) . . . .
